data_4129629
loop_
_publ_author_name
'Song, Liqiang'
'Zhu, Guili'
'Liu, Yongjiang'
'Liu, Bo'
'Qin, Song'

_publ_section_title
;
 Total Synthesis of Atisane-Type Diterpenoids: Application of Diels-Alder
 Cycloadditions of Podocarpane-Type Unmasked ortho-Benzoquinones.
;
_journal_issue 42
_journal_name_full 'Journal of the American Chemical Society'
_journal_page_first 13706
_journal_page_last 13714
_journal_paper_doi 10.1021/jacs.5b08958
_journal_volume 137
_journal_year 2015
_chemical_formula_moiety 'C23 H26 O3'
_chemical_formula_sum 'C23 H26 O3'
_chemical_formula_weight 350.44
_space_group_crystal_system monoclinic
_space_group_IT_number 14
_space_group_name_Hall '-P 2ybc'
_space_group_name_H-M_alt 'P 1 21/c 1'
_atom_sites_solution_hydrogens geom
_atom_sites_solution_primary direct
_audit_creation_date 2014-12-31
_audit_creation_method
;
Olex2 1.2
(compiled 2014.12.26 svn.r3119 for OlexSys, GUI svn.r4975)
;
_cell_angle_alpha 90
_cell_angle_beta 115.882(3)
_cell_angle_gamma 90
_cell_formula_units_Z 4
_cell_length_a 12.6632(3)
_cell_length_b 14.6384(4)
_cell_length_c 11.1116(3)
_cell_measurement_reflns_used 5695
_cell_measurement_temperature 293
_cell_measurement_theta_max 71.8460
_cell_measurement_theta_min 4.9160
_cell_volume 1853.14(10)
_computing_cell_refinement
;
CrysAlisPro, Agilent Technologies,
Version 1.171.37.33 (release 27-03-2014 CrysAlis171 .NET)
(compiled Mar 27 2014,17:12:48)
;
_computing_data_collection
;
CrysAlisPro, Agilent Technologies,
Version 1.171.37.33 (release 27-03-2014 CrysAlis171 .NET)
(compiled Mar 27 2014,17:12:48)
;
_computing_data_reduction
;
CrysAlisPro, Agilent Technologies,
Version 1.171.37.33 (release 27-03-2014 CrysAlis171 .NET)
(compiled Mar 27 2014,17:12:48)
;
_computing_molecular_graphics 'Olex2 (Dolomanov et al., 2009)'
_computing_publication_material 'Olex2 (Dolomanov et al., 2009)'
_computing_structure_refinement 'ShelXL (Sheldrick, 2008)'
_computing_structure_solution 'ShelXT (Sheldrick, 2008)'
_diffrn_ambient_temperature 293
_diffrn_detector 'CCD plate'
_diffrn_detector_area_resol_mean 15.9595
_diffrn_detector_type EosS2
_diffrn_measured_fraction_theta_full 0.972
_diffrn_measured_fraction_theta_max 0.951
_diffrn_measurement_details
;
#__ type_ start__ end____ width___ exp.time_
  1 omega  -52.00   35.00   1.0000    1.0000
omega____ theta____ kappa____ phi______ frames
    -      -33.5000   57.0000   30.0000 87

#__ type_ start__ end____ width___ exp.time_
  2 omega   23.00   90.00   1.0000    1.0000
omega____ theta____ kappa____ phi______ frames
    -       35.5486 -125.0000 -180.0000 67

#__ type_ start__ end____ width___ exp.time_
  3 omega   23.00   90.00   1.0000    1.0000
omega____ theta____ kappa____ phi______ frames
    -       35.5486 -125.0000 -120.0000 67

#__ type_ start__ end____ width___ exp.time_
  4 omega  -36.00   59.00   1.0000    1.0000
omega____ theta____ kappa____ phi______ frames
    -       35.5486  -34.0000  107.0000 95

#__ type_ start__ end____ width___ exp.time_
  5 omega   13.00  106.00   1.0000    1.0000
omega____ theta____ kappa____ phi______ frames
    -       35.5486   38.0000    0.0000 93

#__ type_ start__ end____ width___ exp.time_
  6 omega   13.00  106.00   1.0000    1.0000
omega____ theta____ kappa____ phi______ frames
    -       35.5486   38.0000 -150.0000 93

#__ type_ start__ end____ width___ exp.time_
  7 omega   23.00   90.00   1.0000    1.0000
omega____ theta____ kappa____ phi______ frames
    -       35.5486 -125.0000  -30.0000 67

#__ type_ start__ end____ width___ exp.time_
  8 omega  -33.00   54.00   1.0000    1.0000
omega____ theta____ kappa____ phi______ frames
    -       35.5486  -57.0000 -120.0000 87

#__ type_ start__ end____ width___ exp.time_
  9 omega   23.00   90.00   1.0000    1.0000
omega____ theta____ kappa____ phi______ frames
    -       35.5486 -125.0000   30.0000 67

#__ type_ start__ end____ width___ exp.time_
 10 omega  -33.00   54.00   1.0000    1.0000
omega____ theta____ kappa____ phi______ frames
    -       35.5486  -57.0000   30.0000 87

#__ type_ start__ end____ width___ exp.time_
 11 omega   17.00  104.00   1.0000    1.0000
omega____ theta____ kappa____ phi______ frames
    -       35.5486   57.0000  -90.0000 87

#__ type_ start__ end____ width___ exp.time_
 12 omega  -33.00   54.00   1.0000    1.0000
omega____ theta____ kappa____ phi______ frames
    -       35.5486  -57.0000  -30.0000 87

#__ type_ start__ end____ width___ exp.time_
 13 omega   38.00  109.00   1.0000    5.0000
omega____ theta____ kappa____ phi______ frames
    -      108.0000  -94.0000  -60.0000 71

#__ type_ start__ end____ width___ exp.time_
 14 omega   37.00   91.00   1.0000    5.0000
omega____ theta____ kappa____ phi______ frames
    -      108.0000  -30.0000  120.0000 54

#__ type_ start__ end____ width___ exp.time_
 15 omega   38.00   98.00   1.0000    5.0000
omega____ theta____ kappa____ phi______ frames
    -      108.0000  -45.0000 -180.0000 60

#__ type_ start__ end____ width___ exp.time_
 16 omega   38.00   98.00   1.0000    5.0000
omega____ theta____ kappa____ phi______ frames
    -      108.0000  -45.0000   90.0000 60

#__ type_ start__ end____ width___ exp.time_
 17 omega   37.00   91.00   1.0000    5.0000
omega____ theta____ kappa____ phi______ frames
    -      108.0000  -30.0000  -30.0000 54

#__ type_ start__ end____ width___ exp.time_
 18 omega   39.00  137.00   1.0000    5.0000
omega____ theta____ kappa____ phi______ frames
    -      108.0000  -77.0000    0.0000 98

#__ type_ start__ end____ width___ exp.time_
 19 omega   37.00   91.00   1.0000    5.0000
omega____ theta____ kappa____ phi______ frames
    -      108.0000  -30.0000    0.0000 54

#__ type_ start__ end____ width___ exp.time_
 20 omega   37.00  115.00   1.0000    5.0000
omega____ theta____ kappa____ phi______ frames
    -      108.0000 -111.0000   30.0000 78

#__ type_ start__ end____ width___ exp.time_
 21 omega   37.00   91.00   1.0000    5.0000
omega____ theta____ kappa____ phi______ frames
    -      108.0000  -30.0000  -90.0000 54

#__ type_ start__ end____ width___ exp.time_
 22 omega   38.00  109.00   1.0000    5.0000
omega____ theta____ kappa____ phi______ frames
    -      108.0000  -94.0000 -150.0000 71

#__ type_ start__ end____ width___ exp.time_
 23 omega   38.00  109.00   1.0000    5.0000
omega____ theta____ kappa____ phi______ frames
    -      108.0000  -94.0000  120.0000 71

#__ type_ start__ end____ width___ exp.time_
 24 omega   37.00   91.00   1.0000    5.0000
omega____ theta____ kappa____ phi______ frames
    -      108.0000  -30.0000   60.0000 54

#__ type_ start__ end____ width___ exp.time_
 25 omega   38.00   98.00   1.0000    5.0000
omega____ theta____ kappa____ phi______ frames
    -      108.0000  -45.0000  -30.0000 60

#__ type_ start__ end____ width___ exp.time_
 26 omega   37.00   62.00   1.0000    5.0000
omega____ theta____ kappa____ phi______ frames
    -      108.0000  -30.0000 -150.0000 25
;
_diffrn_measurement_device 'four-circle diffractometer'
_diffrn_measurement_device_type 'New Gemini, Dual, Cu at zero, EosS2'
_diffrn_measurement_method '\w scans'
_diffrn_orient_matrix_UB_11 -0.0579206000
_diffrn_orient_matrix_UB_12 -0.0050706000
_diffrn_orient_matrix_UB_13 -0.1538796000
_diffrn_orient_matrix_UB_21 -0.0069706000
_diffrn_orient_matrix_UB_22 -0.1048108000
_diffrn_orient_matrix_UB_23 0.0073547000
_diffrn_orient_matrix_UB_31 -0.1219708000
_diffrn_orient_matrix_UB_32 0.0084351000
_diffrn_orient_matrix_UB_33 -0.0018810000
_diffrn_radiation_monochromator graphite
_diffrn_radiation_probe x-ray
_diffrn_radiation_type CuK\a
_diffrn_radiation_wavelength 1.54184
_diffrn_reflns_av_R_equivalents 0.0332
_diffrn_reflns_av_unetI/netI 0.0211
_diffrn_reflns_Laue_measured_fraction_full 0.972
_diffrn_reflns_Laue_measured_fraction_max 0.951
_diffrn_reflns_limit_h_max 8
_diffrn_reflns_limit_h_min -15
_diffrn_reflns_limit_k_max 17
_diffrn_reflns_limit_k_min -17
_diffrn_reflns_limit_l_max 13
_diffrn_reflns_limit_l_min -11
_diffrn_reflns_number 14290
_diffrn_reflns_point_group_measured_fraction_full 0.972
_diffrn_reflns_point_group_measured_fraction_max 0.951
_diffrn_reflns_theta_full 67.684
_diffrn_reflns_theta_max 72.044
_diffrn_reflns_theta_min 3.880
_diffrn_source 'Enhance (Cu) X-ray Source'
_exptl_absorpt_coefficient_mu 0.647
_exptl_absorpt_correction_T_max 1.00000
_exptl_absorpt_correction_T_min 0.30280
_exptl_absorpt_correction_type multi-scan
_exptl_absorpt_process_details
;
CrysAlisPro, Agilent Technologies,
Version 1.171.37.33 (release 27-03-2014 CrysAlis171 .NET)
(compiled Mar 27 2014,17:12:48)
Empirical absorption correction using spherical harmonics,
 implemented in SCALE3 ABSPACK scaling algorithm.
;
_exptl_crystal_colour 'clear yellowish yellow'
_exptl_crystal_colour_lustre clear
_exptl_crystal_colour_modifier yellowish
_exptl_crystal_colour_primary yellow
_exptl_crystal_density_diffrn 1.256
_exptl_crystal_description
;
;
_exptl_crystal_F_000 752
_exptl_crystal_size_max 0.6
_exptl_crystal_size_mid 0.2
_exptl_crystal_size_min 0.1
_refine_diff_density_max 0.239
_refine_diff_density_min -0.381
_refine_diff_density_rms 0.064
_refine_ls_extinction_method none
_refine_ls_goodness_of_fit_ref 1.060
_refine_ls_hydrogen_treatment constr
_refine_ls_matrix_type full
_refine_ls_number_parameters 239
_refine_ls_number_reflns 3468
_refine_ls_number_restraints 0
_refine_ls_restrained_S_all 1.060
_refine_ls_R_factor_all 0.0618
_refine_ls_R_factor_gt 0.0572
_refine_ls_shift/su_max 0.000
_refine_ls_shift/su_mean 0.000
_refine_ls_structure_factor_coef Fsqd
_refine_ls_weighting_details 'w=1/[\s^2^(Fo^2^)+(0.1036P)^2^+0.3179P] where P=(Fo^2^+2Fc^2^)/3'
_refine_ls_weighting_scheme calc
_refine_ls_wR_factor_gt 0.1537
_refine_ls_wR_factor_ref 0.1596
_reflns_Friedel_coverage 0.000
_reflns_number_gt 3048
_reflns_number_total 3468
_reflns_threshold_expression 'I > 2\s(I)'
_cod_data_source_file ja5b08958_si_011.cif
_cod_data_source_block lb-slq-pq
_cod_original_cell_volume 1853.14(9)
_cod_database_code 4129629
_shelx_space_group_comment
;
The symmetry employed for this shelxl refinement is uniquely defined
by the following loop, which should always be used as a source of
symmetry information in preference to the above space-group names.
They are only intended as comments.
;
_reflns_odcompleteness_completeness 97.28
_reflns_odcompleteness_iscentric 1
_reflns_odcompleteness_theta 66.97
_olex2_refinement_description
;
1. Fixed Uiso
 At 1.2 times of:
  All C(H) groups, All C(H,H) groups
 At 1.5 times of:
  All C(H,H,H) groups, All O(H) groups
2.a Ternary CH refined with riding coordinates:
 C006(H006), C00D(H00E), C00L(H00N)
2.b Secondary CH2 refined with riding coordinates:
 C00F(H00F,H00G), C00G(H00H,H00I), C00I(H00K,H00L), C00M(H00O,H00P)
2.c Aromatic/amide H refined with riding coordinates:
 C00A(H00A), C00H(H00J), C00K(H00M), C00O(H00T), C00P(H00U)
2.d Idealised Me refined as rotating group:
 C00C(H00B,H00C,H00D), C00N(H00Q,H00R,H00S), C00Q(H00V,H00W,H00X)
2.e Idealised tetrahedral OH refined as rotating group:
 O002(H002)
;
_shelx_shelxl_version_number 2014/7
_olex2_submission_special_instructions 'No special instructions were received'

loop_
_space_group_symop_operation_xyz
'x, y, z'
'-x, y+1/2, -z+1/2'
'-x, -y, -z'
'x, -y-1/2, z-1/2'

loop_
_atom_site_label
_atom_site_type_symbol
_atom_site_fract_x
_atom_site_fract_y
_atom_site_fract_z
_atom_site_U_iso_or_equiv
_atom_site_adp_type
_atom_site_occupancy
_atom_site_site_symmetry_order
_atom_site_calc_flag
_atom_site_refinement_flags_posn
O001 O 0.21233(11) 0.33676(10) 0.48084(12) 0.0518(3) Uani 1 1 d .
O002 O -0.10333(11) 0.55501(11) 0.78489(13) 0.0611(4) Uani 1 1 d .
H002 H -0.1615 0.5650 0.7145 0.092 Uiso 1 1 calc GR
O003 O 0.36026(12) 0.46809(13) 0.45129(14) 0.0685(5) Uani 1 1 d .
C004 C 0.32288(12) 0.43782(10) 0.77786(14) 0.0319(3) Uani 1 1 d .
C005 C 0.33146(12) 0.34314(10) 0.72212(14) 0.0320(3) Uani 1 1 d .
C006 C 0.11729(12) 0.40682(11) 0.72805(14) 0.0335(3) Uani 1 1 d .
H006 H 0.1031 0.4354 0.6426 0.040 Uiso 1 1 calc R
C007 C 0.46097(13) 0.31701(11) 0.77657(15) 0.0361(3) Uani 1 1 d .
C008 C 0.29508(13) 0.36723(11) 0.57607(15) 0.0367(4) Uani 1 1 d .
C009 C 0.23301(12) 0.45202(10) 0.83220(14) 0.0324(3) Uani 1 1 d .
C00A C 0.39358(13) 0.50072(11) 0.76477(16) 0.0376(4) Uani 1 1 d .
H00A H 0.3972 0.5600 0.7966 0.045 Uiso 1 1 calc R
C00B C 0.53226(13) 0.38348(11) 0.75949(16) 0.0391(4) Uani 1 1 d .
C00C C 0.28320(13) 0.41054(13) 0.97441(15) 0.0422(4) Uani 1 1 d .
H00B H 0.2751 0.3453 0.9681 0.063 Uiso 1 1 calc GR
H00C H 0.2409 0.4343 1.0212 0.063 Uiso 1 1 calc GR
H00D H 0.3647 0.4262 1.0221 0.063 Uiso 1 1 calc GR
C00D C 0.46796(13) 0.47038(11) 0.69506(17) 0.0405(4) Uani 1 1 d .
H00E H 0.5197 0.5185 0.6901 0.049 Uiso 1 1 calc R
C00E C 0.00428(12) 0.42767(12) 0.74645(15) 0.0401(4) Uani 1 1 d .
C00F C 0.25349(14) 0.27090(11) 0.73993(17) 0.0391(4) Uani 1 1 d .
H00F H 0.2897 0.2500 0.8320 0.047 Uiso 1 1 calc R
H00G H 0.2486 0.2190 0.6834 0.047 Uiso 1 1 calc R
C00G C 0.21022(14) 0.55457(11) 0.83876(17) 0.0419(4) Uani 1 1 d .
H00H H 0.2790 0.5823 0.9092 0.050 Uiso 1 1 calc R
H00I H 0.1983 0.5829 0.7549 0.050 Uiso 1 1 calc R
C00H C 0.50940(15) 0.23486(12) 0.83709(18) 0.0461(4) Uani 1 1 d .
H00J H 0.4626 0.1901 0.8488 0.055 Uiso 1 1 calc R
C00I C 0.12912(14) 0.30415(12) 0.70601(18) 0.0427(4) Uani 1 1 d .
H00K H 0.0997 0.2700 0.7598 0.051 Uiso 1 1 calc R
H00L H 0.0793 0.2900 0.6130 0.051 Uiso 1 1 calc R
C00J C 0.37575(14) 0.44087(13) 0.56003(16) 0.0433(4) Uani 1 1 d .
C00K C 0.65030(14) 0.36712(13) 0.79796(19) 0.0487(4) Uani 1 1 d .
H00M H 0.6967 0.4108 0.7831 0.058 Uiso 1 1 calc R
C00L C -0.00623(14) 0.53183(13) 0.75701(17) 0.0459(4) Uani 1 1 d .
H00N H -0.0196 0.5592 0.6710 0.055 Uiso 1 1 calc R
C00M C 0.10397(15) 0.57372(13) 0.86508(18) 0.0476(4) Uani 1 1 d .
H00O H 0.1173 0.5487 0.9514 0.057 Uiso 1 1 calc R
H00P H 0.0935 0.6392 0.8678 0.057 Uiso 1 1 calc R
C00N C -0.00059(16) 0.37981(15) 0.86675(19) 0.0536(5) Uani 1 1 d .
H00Q H 0.0136 0.3157 0.8634 0.080 Uiso 1 1 calc GR
H00R H -0.0767 0.3887 0.8641 0.080 Uiso 1 1 calc GR
H00S H 0.0583 0.4052 0.9480 0.080 Uiso 1 1 calc GR
C00O C 0.62907(16) 0.22007(14) 0.8802(2) 0.0571(5) Uani 1 1 d .
H00T H 0.6628 0.1659 0.9238 0.068 Uiso 1 1 calc R
C00P C 0.69833(15) 0.28493(15) 0.8588(2) 0.0575(5) Uani 1 1 d .
H00U H 0.7776 0.2733 0.8853 0.069 Uiso 1 1 calc R
C00Q C -0.10218(15) 0.39494(17) 0.6206(2) 0.0585(5) Uani 1 1 d .
H00V H -0.0998 0.4214 0.5428 0.088 Uiso 1 1 calc GR
H00W H -0.1731 0.4133 0.6253 0.088 Uiso 1 1 calc GR
H00X H -0.1003 0.3296 0.6151 0.088 Uiso 1 1 calc GR

loop_
_atom_site_aniso_label
_atom_site_aniso_U_11
_atom_site_aniso_U_22
_atom_site_aniso_U_33
_atom_site_aniso_U_23
_atom_site_aniso_U_13
_atom_site_aniso_U_12
O001 0.0503(7) 0.0636(8) 0.0367(6) -0.0093(6) 0.0144(5) 0.0000(6)
O002 0.0420(7) 0.0884(11) 0.0500(7) -0.0073(7) 0.0174(5) 0.0239(6)
O003 0.0571(8) 0.1063(13) 0.0488(8) 0.0288(8) 0.0293(6) 0.0078(8)
C004 0.0335(7) 0.0322(8) 0.0308(7) -0.0004(6) 0.0148(5) 0.0016(5)
C005 0.0338(7) 0.0316(8) 0.0333(7) -0.0008(6) 0.0171(6) 0.0027(5)
C006 0.0329(7) 0.0409(8) 0.0289(7) -0.0028(6) 0.0156(5) 0.0000(6)
C007 0.0350(7) 0.0377(8) 0.0351(8) -0.0024(6) 0.0148(6) 0.0045(6)
C008 0.0367(7) 0.0422(8) 0.0342(8) -0.0024(6) 0.0182(6) 0.0091(6)
C009 0.0336(7) 0.0349(8) 0.0311(7) -0.0026(6) 0.0164(6) 0.0004(5)
C00A 0.0394(8) 0.0335(8) 0.0440(8) 0.0006(6) 0.0220(6) 0.0003(6)
C00B 0.0362(7) 0.0446(9) 0.0384(8) -0.0013(7) 0.0179(6) 0.0027(6)
C00C 0.0385(7) 0.0551(10) 0.0330(8) 0.0005(7) 0.0157(6) 0.0021(7)
C00D 0.0377(7) 0.0425(9) 0.0481(9) 0.0059(7) 0.0250(7) 0.0001(6)
C00E 0.0304(7) 0.0550(10) 0.0343(8) -0.0052(7) 0.0136(6) 0.0030(6)
C00F 0.0438(8) 0.0314(8) 0.0477(9) -0.0029(6) 0.0252(7) -0.0007(6)
C00G 0.0449(8) 0.0380(9) 0.0449(9) -0.0079(7) 0.0215(7) 0.0013(6)
C00H 0.0448(9) 0.0374(9) 0.0515(10) 0.0001(7) 0.0167(7) 0.0059(6)
C00I 0.0390(8) 0.0408(9) 0.0527(10) -0.0079(7) 0.0241(7) -0.0059(6)
C00J 0.0401(8) 0.0557(10) 0.0415(9) 0.0116(7) 0.0247(7) 0.0119(7)
C00K 0.0360(8) 0.0565(11) 0.0536(10) -0.0066(8) 0.0196(7) -0.0001(7)
C00L 0.0405(8) 0.0600(11) 0.0366(8) -0.0029(7) 0.0162(6) 0.0151(7)
C00M 0.0472(9) 0.0489(10) 0.0473(9) -0.0108(8) 0.0212(7) 0.0096(7)
C00N 0.0441(9) 0.0733(13) 0.0546(11) 0.0011(9) 0.0318(8) 0.0000(8)
C00O 0.0461(9) 0.0471(10) 0.0629(12) -0.0018(9) 0.0098(8) 0.0152(7)
C00P 0.0334(8) 0.0627(12) 0.0658(12) -0.0103(9) 0.0119(8) 0.0094(7)
C00Q 0.0338(8) 0.0823(15) 0.0509(11) -0.0163(10) 0.0106(7) 0.0013(8)

loop_
_atom_type_symbol
_atom_type_description
_atom_type_scat_dispersion_real
_atom_type_scat_dispersion_imag
_atom_type_scat_source
C C 0.0181 0.0091 'International Tables Vol C Tables 4.2.6.8 and 6.1.1.4'
H H 0.0000 0.0000 'International Tables Vol C Tables 4.2.6.8 and 6.1.1.4'
O O 0.0492 0.0322 'International Tables Vol C Tables 4.2.6.8 and 6.1.1.4'

loop_
_geom_angle_atom_site_label_1
_geom_angle_atom_site_label_2
_geom_angle_atom_site_label_3
_geom_angle
C00L O002 H002 109.5
C009 C004 C005 118.67(12)
C00A C004 C005 114.08(12)
C00A C004 C009 127.13(13)
C007 C005 C004 108.52(12)
C008 C005 C004 100.28(11)
C008 C005 C007 104.66(11)
C00F C005 C004 114.22(11)
C00F C005 C007 114.89(12)
C00F C005 C008 112.90(13)
C009 C006 H006 104.6
C00E C006 H006 104.6
C00E C006 C009 115.90(12)
C00I C006 H006 104.6
C00I C006 C009 113.94(12)
C00I C006 C00E 111.71(13)
C00B C007 C005 114.70(13)
C00H C007 C005 125.54(14)
C00H C007 C00B 119.76(14)
O001 C008 C005 126.41(15)
O001 C008 C00J 121.46(15)
C005 C008 C00J 112.10(13)
C004 C009 C006 105.72(11)
C004 C009 C00C 107.92(11)
C004 C009 C00G 109.99(12)
C00C C009 C006 115.11(12)
C00G C009 C006 108.30(12)
C00G C009 C00C 109.69(13)
C004 C00A H00A 121.7
C004 C00A C00D 116.55(14)
C00D C00A H00A 121.7
C007 C00B C00D 113.86(13)
C00K C00B C007 120.85(16)
C00K C00B C00D 125.29(15)
C009 C00C H00B 109.5
C009 C00C H00C 109.5
C009 C00C H00D 109.5
H00B C00C H00C 109.5
H00B C00C H00D 109.5
H00C C00C H00D 109.5
C00A C00D H00E 113.4
C00B C00D C00A 109.22(13)
C00B C00D H00E 113.4
C00J C00D C00A 101.97(12)
C00J C00D C00B 104.68(14)
C00J C00D H00E 113.4
C00L C00E C006 108.56(13)
C00N C00E C006 114.36(13)
C00N C00E C00L 110.38(14)
C00N C00E C00Q 107.32(16)
C00Q C00E C006 108.08(13)
C00Q C00E C00L 107.93(14)
C005 C00F H00F 108.8
C005 C00F H00G 108.8
C005 C00F C00I 113.86(13)
H00F C00F H00G 107.7
C00I C00F H00F 108.8
C00I C00F H00G 108.8
C009 C00G H00H 109.0
C009 C00G H00I 109.0
H00H C00G H00I 107.8
C00M C00G C009 112.90(14)
C00M C00G H00H 109.0
C00M C00G H00I 109.0
C007 C00H H00J 120.4
C007 C00H C00O 119.16(17)
C00O C00H H00J 120.4
C006 C00I H00K 108.4
C006 C00I H00L 108.4
C00F C00I C006 115.62(13)
C00F C00I H00K 108.4
C00F C00I H00L 108.4
H00K C00I H00L 107.4
O003 C00J C008 121.28(16)
O003 C00J C00D 128.32(17)
C00D C00J C008 110.39(13)
C00B C00K H00M 120.4
C00P C00K C00B 119.10(17)
C00P C00K H00M 120.4
O002 C00L C00E 111.20(15)
O002 C00L H00N 108.3
O002 C00L C00M 108.21(13)
C00E C00L H00N 108.3
C00M C00L C00E 112.36(13)
C00M C00L H00N 108.3
C00G C00M H00O 109.4
C00G C00M H00P 109.4
C00L C00M C00G 110.98(13)
C00L C00M H00O 109.4
C00L C00M H00P 109.4
H00O C00M H00P 108.0
C00E C00N H00Q 109.5
C00E C00N H00R 109.5
C00E C00N H00S 109.5
H00Q C00N H00R 109.5
H00Q C00N H00S 109.5
H00R C00N H00S 109.5
C00H C00O H00T 119.6
C00P C00O C00H 120.75(18)
C00P C00O H00T 119.6
C00K C00P H00U 119.8
C00O C00P C00K 120.31(16)
C00O C00P H00U 119.8
C00E C00Q H00V 109.5
C00E C00Q H00W 109.5
C00E C00Q H00X 109.5
H00V C00Q H00W 109.5
H00V C00Q H00X 109.5
H00W C00Q H00X 109.5

loop_
_geom_bond_atom_site_label_1
_geom_bond_atom_site_label_2
_geom_bond_distance
O001 C008 1.204(2)
O002 H002 0.8200
O002 C00L 1.4338(19)
O003 C00J 1.204(2)
C004 C005 1.541(2)
C004 C009 1.5175(19)
C004 C00A 1.336(2)
C005 C007 1.5283(19)
C005 C008 1.522(2)
C005 C00F 1.517(2)
C006 H006 0.9800
C006 C009 1.5633(19)
C006 C00E 1.5615(19)
C006 C00I 1.540(2)
C007 C00B 1.395(2)
C007 C00H 1.384(2)
C008 C00J 1.548(2)
C009 C00C 1.547(2)
C009 C00G 1.536(2)
C00A H00A 0.9300
C00A C00D 1.524(2)
C00B C00D 1.512(2)
C00B C00K 1.384(2)
C00C H00B 0.9600
C00C H00C 0.9600
C00C H00D 0.9600
C00D H00E 0.9800
C00D C00J 1.507(2)
C00E C00L 1.539(3)
C00E C00N 1.534(2)
C00E C00Q 1.535(2)
C00F H00F 0.9700
C00F H00G 0.9700
C00F C00I 1.530(2)
C00G H00H 0.9700
C00G H00I 0.9700
C00G C00M 1.522(2)
C00H H00J 0.9300
C00H C00O 1.392(2)
C00I H00K 0.9700
C00I H00L 0.9700
C00K H00M 0.9300
C00K C00P 1.384(3)
C00L H00N 0.9800
C00L C00M 1.517(2)
C00M H00O 0.9700
C00M H00P 0.9700
C00N H00Q 0.9600
C00N H00R 0.9600
C00N H00S 0.9600
C00O H00T 0.9300
C00O C00P 1.382(3)
C00P H00U 0.9300
C00Q H00V 0.9600
C00Q H00W 0.9600
C00Q H00X 0.9600

loop_
_geom_torsion_atom_site_label_1
_geom_torsion_atom_site_label_2
_geom_torsion_atom_site_label_3
_geom_torsion_atom_site_label_4
_geom_torsion
O001 C008 C00J O003 -2.2(2)
O001 C008 C00J C00D 176.93(14)
O002 C00L C00M C00G -177.96(15)
C004 C005 C007 C00B -51.03(17)
C004 C005 C007 C00H 129.98(16)
C004 C005 C008 O001 -119.81(16)
C004 C005 C008 C00J 58.14(14)
C004 C005 C00F C00I 44.13(18)
C004 C009 C00G C00M 168.32(13)
C004 C00A C00D C00B -51.07(19)
C004 C00A C00D C00J 59.30(17)
C005 C004 C009 C006 -44.69(16)
C005 C004 C009 C00C 78.97(16)
C005 C004 C009 C00G -161.40(12)
C005 C004 C00A C00D 1.46(19)
C005 C007 C00B C00D 2.34(19)
C005 C007 C00B C00K -176.70(14)
C005 C007 C00H C00O 179.03(16)
C005 C008 C00J O003 179.74(15)
C005 C008 C00J C00D -1.14(17)
C005 C00F C00I C006 -29.2(2)
C006 C009 C00G C00M 53.24(17)
C006 C00E C00L O002 -175.32(12)
C006 C00E C00L C00M -53.85(18)
C007 C005 C008 O001 127.78(16)
C007 C005 C008 C00J -54.27(15)
C007 C005 C00F C00I 170.48(13)
C007 C00B C00D C00A 47.87(18)
C007 C00B C00D C00J -60.70(16)
C007 C00B C00K C00P -2.5(3)
C007 C00H C00O C00P -2.3(3)
C008 C005 C007 C00B 55.36(16)
C008 C005 C007 C00H -123.63(17)
C008 C005 C00F C00I -69.59(17)
C009 C004 C005 C007 -134.77(13)
C009 C004 C005 C008 115.84(13)
C009 C004 C005 C00F -5.17(18)
C009 C004 C00A C00D -174.44(13)
C009 C006 C00E C00L 51.54(17)
C009 C006 C00E C00N -72.19(19)
C009 C006 C00E C00Q 168.36(15)
C009 C006 C00I C00F -23.71(19)
C009 C00G C00M C00L -58.9(2)
C00A C004 C005 C007 48.96(17)
C00A C004 C005 C008 -60.44(15)
C00A C004 C005 C00F 178.55(13)
C00A C004 C009 C006 131.04(16)
C00A C004 C009 C00C -105.30(17)
C00A C004 C009 C00G 14.3(2)
C00A C00D C00J O003 123.09(19)
C00A C00D C00J C008 -55.95(16)
C00B C007 C00H C00O 0.1(3)
C00B C00D C00J O003 -123.12(19)
C00B C00D C00J C008 57.84(15)
C00B C00K C00P C00O 0.3(3)
C00C C009 C00G C00M -73.14(17)
C00D C00B C00K C00P 178.56(17)
C00E C006 C009 C004 -168.95(13)
C00E C006 C009 C00C 72.05(17)
C00E C006 C009 C00G -51.11(17)
C00E C006 C00I C00F -157.43(13)
C00E C00L C00M C00G 58.9(2)
C00F C005 C007 C00B 179.75(13)
C00F C005 C007 C00H 0.8(2)
C00F C005 C008 O001 2.1(2)
C00F C005 C008 C00J -179.91(12)
C00H C007 C00B C00D -178.61(15)
C00H C007 C00B C00K 2.4(2)
C00H C00O C00P C00K 2.2(3)
C00I C006 C009 C004 59.33(16)
C00I C006 C009 C00C -59.67(16)
C00I C006 C009 C00G 177.17(13)
C00I C006 C00E C00L -175.71(13)
C00I C006 C00E C00N 60.57(18)
C00I C006 C00E C00Q -58.88(19)
C00K C00B C00D C00A -133.14(17)
C00K C00B C00D C00J 118.30(17)
C00N C00E C00L O002 -49.24(17)
C00N C00E C00L C00M 72.23(18)
C00Q C00E C00L O002 67.76(18)
C00Q C00E C00L C00M -170.77(15)
